data_7157485
loop_
_publ_author_name
'Xiao, Long-Gao'
'Zhang, Yu'
'Zhang, Hong-Li'
'Li, Ding'
'Gu, Qiong'
'Tang, Gui-Hua'
'Yu, Qian'
'An, Lin-Kun'

_publ_section_title
;
 Spiroconyone A, a new phytosterol with a spiro [5,6] ring system from
 Conyza japonica.
;
_journal_issue 27
_journal_name_full 'Organic &amp; biomolecular chemistry'
_journal_page_first 5130
_journal_page_last 5136
_journal_paper_doi 10.1039/d0ob00666a
_journal_volume 18
_journal_year 2020
_chemical_absolute_configuration ad
_chemical_formula_moiety 'C29 H48 O3, C H4 O'
_chemical_formula_sum 'C30 H52 O4'
_chemical_formula_weight 476.71
_space_group_crystal_system orthorhombic
_space_group_IT_number 19
_space_group_name_Hall 'P 2ac 2ab'
_space_group_name_H-M_alt 'P 21 21 21'
_atom_sites_solution_hydrogens mixed
_atom_sites_solution_primary dual
_audit_creation_date 2019-06-13
_audit_creation_method
;
Olex2 1.2
(compiled 2018.05.29 svn.r3508 for OlexSys, GUI svn.r5506)
;
_audit_update_record
;
2020-02-10 deposited with the CCDC.	2020-04-30 downloaded from the CCDC.
;
_cell_angle_alpha 90
_cell_angle_beta 90
_cell_angle_gamma 90
_cell_formula_units_Z 4
_cell_length_a 6.61847(5)
_cell_length_b 9.54000(6)
_cell_length_c 44.1844(3)
_cell_measurement_reflns_used 21401
_cell_measurement_temperature 100.00(10)
_cell_measurement_theta_max 76.7350
_cell_measurement_theta_min 3.9860
_cell_volume 2789.81(3)
_computing_cell_refinement 'CrysAlisPro 1.171.40.54a (Rigaku OD, 2019)'
_computing_data_collection 'CrysAlisPro 1.171.40.54a (Rigaku OD, 2019)'
_computing_data_reduction 'CrysAlisPro 1.171.40.54a (Rigaku OD, 2019)'
_computing_molecular_graphics 'Olex2 (Dolomanov et al., 2009)'
_computing_publication_material 'Olex2 (Dolomanov et al., 2009)'
_computing_structure_refinement 'ShelXL (Sheldrick, 2015)'
_computing_structure_solution 'ShelXT (Sheldrick, 2015)'
_diffrn_ambient_environment N~2~
_diffrn_ambient_temperature 100.00(10)
_diffrn_detector 'CCD plate'
_diffrn_detector_area_resol_mean 10.0000
_diffrn_detector_type HyPix
_diffrn_measured_fraction_theta_full 1.000
_diffrn_measured_fraction_theta_max 0.985
_diffrn_measurement_details
;
List of Runs (angles in degrees, time in seconds):

  # Type    Start    End  Width  t~exp~   \w     \q     \k     \f   Frames
#--------------------------------------------------------------------------
  1  \w    -57.00 -11.00   0.50    0.05    --  -46.37  26.00-124.00   92
  2  \w   -165.00-130.00   0.50    0.20    -- -100.00 -98.00 -78.00   70
  3  \w   -127.00 -83.00   0.50    0.20    -- -100.00 -98.00 -78.00   88
  4  \w     69.00 116.00   0.50    0.20    --  105.44-134.00-148.00   94
  5  \w   -108.00 -83.00   0.50    0.05    --  -46.37-125.00 150.00   50
  6  \w    -20.00  59.00   0.50    0.05    --   46.37 -38.00 -30.00  158
  7  \w     85.00 139.00   0.50    0.20    --  105.44 125.00  60.00  108
  8  \w     68.00 104.00   0.50    0.20    --  105.44 -94.00-150.00   72
  9  \w     34.00  64.00   0.50    0.20    --  105.44 -94.00-150.00   60
 10  \w    152.00 178.00   0.50    0.20    --  105.44 125.00  60.00   52
 11  \w     55.00 119.00   0.50    0.20    --  105.44 -26.00  71.00  128
 12  \w    -99.00 -43.00   0.50    0.05    --  -46.37 -25.00  71.00  112
 13  \w   -108.00 -47.00   0.50    0.20    -- -100.00  45.00 -90.00  122
 14  \w    101.00 177.00   0.50    0.20    --  107.00  30.00  30.00  152
 15  \w     37.00  74.00   0.50    0.20    --  107.00 -77.00 -60.00   74
 16  \w     79.00 124.00   0.50    0.20    --  107.00 -77.00 -60.00   90
 17  \w     95.00 127.00   0.50    0.20    --  107.00  30.00 120.00   64
 18  \w    143.00 178.00   0.50    0.20    --  107.00  30.00 120.00   70
 19  \w     48.00  94.00   0.50    0.20    --  107.00-125.00  60.00   92
 20  \w     66.00 122.00   0.50    0.20    --  107.00 -45.00-180.00  112
 21  \w     23.00 118.00   0.50    0.05    --   46.37  77.00-180.00  190
 22  \w     23.00 118.00   0.50    0.05    --   46.37  77.00  30.00  190
 23  \w     30.00 118.00   0.50    0.05    --   46.37  57.00 -60.00  176
 24  \w   -173.00-138.00   0.50    0.20    -- -100.00 -61.00  90.00   70
 25  \w   -173.00 -76.00   0.50    0.20    -- -100.00 -77.00 -30.00  194
 26  \w     89.00 178.00   0.50    0.20    --  107.00  15.00-180.00  178
;
_diffrn_measurement_device 'four-circle diffractometer'
_diffrn_measurement_device_type 'XtaLAB Synergy R, DW system, HyPix'
_diffrn_measurement_method '\w scans'
_diffrn_orient_matrix_type 'CrysAlisPro convention (1999,Acta A55,543-557)'
_diffrn_orient_matrix_UB_11 -0.0689938000
_diffrn_orient_matrix_UB_12 0.0683633000
_diffrn_orient_matrix_UB_13 0.0298492000
_diffrn_orient_matrix_UB_21 0.0344714000
_diffrn_orient_matrix_UB_22 0.1462901000
_diffrn_orient_matrix_UB_23 -0.0138391000
_diffrn_orient_matrix_UB_31 -0.2196111000
_diffrn_orient_matrix_UB_32 0.0014486000
_diffrn_orient_matrix_UB_33 -0.0115453000
_diffrn_radiation_monochromator mirror
_diffrn_radiation_probe x-ray
_diffrn_radiation_type CuK\a
_diffrn_radiation_wavelength 1.54184
_diffrn_reflns_av_R_equivalents 0.0280
_diffrn_reflns_av_unetI/netI 0.0186
_diffrn_reflns_Laue_measured_fraction_full 1.000
_diffrn_reflns_Laue_measured_fraction_max 0.985
_diffrn_reflns_limit_h_max 7
_diffrn_reflns_limit_h_min -8
_diffrn_reflns_limit_k_max 11
_diffrn_reflns_limit_k_min -11
_diffrn_reflns_limit_l_max 55
_diffrn_reflns_limit_l_min -55
_diffrn_reflns_number 28419
_diffrn_reflns_point_group_measured_fraction_full 1.000
_diffrn_reflns_point_group_measured_fraction_max 0.975
_diffrn_reflns_theta_full 67.684
_diffrn_reflns_theta_max 76.884
_diffrn_reflns_theta_min 4.002
_diffrn_source 'Rotating-anode X-ray tube'
_diffrn_source_type 'Rigaku (Cu) X-ray Source'
_exptl_absorpt_coefficient_mu 0.566
_exptl_absorpt_correction_T_max 1.00000
_exptl_absorpt_correction_T_min 0.79901
_exptl_absorpt_correction_type multi-scan
_exptl_absorpt_process_details
;
CrysAlisPro 1.171.40.54a (Rigaku Oxford Diffraction, 2019)
Empirical absorption correction using spherical harmonics,
 implemented in SCALE3 ABSPACK scaling algorithm.
;
_exptl_crystal_colour colourless
_exptl_crystal_colour_primary colourless
_exptl_crystal_density_diffrn 1.135
_exptl_crystal_description plate
_exptl_crystal_F_000 1056
_exptl_crystal_size_max 0.3
_exptl_crystal_size_mid 0.2
_exptl_crystal_size_min 0.05
_refine_diff_density_max 0.278
_refine_diff_density_min -0.140
_refine_diff_density_rms 0.033
_refine_ls_abs_structure_details
;
 Flack x determined using 2316 quotients [(I+)-(I-)]/[(I+)+(I-)]
 (Parsons, Flack and Wagner, Acta Cryst. B69 (2013) 249-259).
;
_refine_ls_abs_structure_Flack -0.02(4)
_refine_ls_extinction_coef 0.00087(17)
_refine_ls_extinction_expression Fc^*^=kFc[1+0.001xFc^2^\l^3^/sin(2\q)]^-1/4^
_refine_ls_extinction_method 'SHELXL-2016/6 (Sheldrick 2016)'
_refine_ls_goodness_of_fit_ref 1.038
_refine_ls_hydrogen_treatment mixed
_refine_ls_matrix_type full
_refine_ls_number_parameters 321
_refine_ls_number_reflns 5762
_refine_ls_number_restraints 0
_refine_ls_restrained_S_all 1.038
_refine_ls_R_factor_all 0.0288
_refine_ls_R_factor_gt 0.0279
_refine_ls_shift/su_max 0.001
_refine_ls_shift/su_mean 0.000
_refine_ls_structure_factor_coef Fsqd
_refine_ls_weighting_details 'w=1/[\s^2^(Fo^2^)+(0.0364P)^2^+0.6128P] where P=(Fo^2^+2Fc^2^)/3'
_refine_ls_weighting_scheme calc
_refine_ls_wR_factor_gt 0.0714
_refine_ls_wR_factor_ref 0.0720
_reflns_Friedel_coverage 0.709
_reflns_Friedel_fraction_full 1.000
_reflns_Friedel_fraction_max 0.963
_reflns_number_gt 5618
_reflns_number_total 5762
_reflns_threshold_expression 'I > 2\s(I)'
_cod_data_source_file d0ob00666a2.cif
_cod_data_source_block xiaolg_190612_2
_cod_depositor_comments 'Adding full bibliography for 7157485.cif.'
_cod_database_code 7157485
_shelx_shelxl_version_number 2016/6
_shelx_space_group_comment
;
The symmetry employed for this shelxl refinement is uniquely defined
by the following loop, which should always be used as a source of
symmetry information in preference to the above space-group names.
They are only intended as comments.
;
_shelx_estimated_absorpt_t_max 0.972
_shelx_estimated_absorpt_t_min 0.849
_diffrn_oxdiff_digest_frames
;
012ffef69f8732e3cba5f29d389dc8bb2d00972b085
;
_reflns_odcompleteness_completeness 99.93
_reflns_odcompleteness_iscentric 1
_reflns_odcompleteness_theta 66.97
_olex2_refinement_description
;
1. Fixed Uiso
 At 1.2 times of:
  All C(H) groups, All C(H,H) groups
 At 1.5 times of:
  All C(H,H,H) groups, All O(H) groups
2.a Ternary CH refined with riding coordinates:
 C25(H25), C22(H22), C10(H10), C8(H8), C14(H14), C12(H12), C26(H26), C5(H5)
2.b Secondary CH2 refined with riding coordinates:
 C15(H15A,H15B), C13(H13A,H13B), C3(H3A,H3B), C2(H2A,H2B), C6(H6A,H6B), C7(H7A,
 H7B), C16(H16A,H16B), C11(H11A,H11B), C29(H29A,H29B)
2.c Aromatic/amide H refined with riding coordinates:
 C24(H24), C23(H23)
2.d Idealised Me refined as rotating group:
 C32(H32A,H32B,H32C), C27(H27A,H27B,H27C), C28(H28A,H28B,H28C), C31(H31A,H31B,
 H31C), C34(H34A,H34B,H34C), C19(H19A,H19B,H19C), C30(H30A,H30B,H30C)
2.e Idealised tetrahedral OH refined as rotating group:
 O18(H18), O0AA(H0AA)
;
_olex2_submission_special_instructions 'No special instructions were received'
_oxdiff_exptl_absorpt_empirical_details
;
Empirical correction (ABSPACK) includes:
- Absorption correction using spherical harmonics
- Frame scaling
;
_oxdiff_exptl_absorpt_empirical_full_max 1.251
_oxdiff_exptl_absorpt_empirical_full_min 0.801

loop_
_space_group_symop_operation_xyz
'x, y, z'
'-x+1/2, -y, z+1/2'
'x+1/2, -y+1/2, -z'
'-x, y+1/2, -z+1/2'

loop_
_atom_site_label
_atom_site_type_symbol
_atom_site_fract_x
_atom_site_fract_y
_atom_site_fract_z
_atom_site_U_iso_or_equiv
_atom_site_adp_type
_atom_site_occupancy
_atom_site_site_symmetry_order
_atom_site_calc_flag
_atom_site_refinement_flags_posn
_atom_site_refinement_flags_adp
_atom_site_refinement_flags_occupancy
_atom_site_disorder_assembly
_atom_site_disorder_group
O21 O 0.44875(16) 0.54465(11) 0.58616(2) 0.0193(2) Uani 1 1 d . . . . .
O18 O 1.01333(18) 1.12331(11) 0.55151(2) 0.0210(2) Uani 1 1 d . . . . .
H18 H 1.119725 1.125768 0.542013 0.032 Uiso 1 1 calc GR . . . .
C25 C 0.4304(2) -0.17620(16) 0.70825(3) 0.0191(3) Uani 1 1 d . . . . .
H25 H 0.520602 -0.238227 0.696833 0.023 Uiso 1 1 calc R . . . .
C22 C 0.7003(2) 0.16832(16) 0.68034(3) 0.0173(3) Uani 1 1 d . . . . .
H22 H 0.601426 0.226361 0.691088 0.021 Uiso 1 1 calc R . . . .
C1 C 0.8138(2) 0.55865(15) 0.58402(3) 0.0133(3) Uani 1 1 d . . . . .
C10 C 0.9586(2) 0.47875(14) 0.56120(3) 0.0138(3) Uani 1 1 d . . . . .
H10 H 1.059814 0.426341 0.572782 0.017 Uiso 1 1 calc R . . . .
C9 C 0.6107(2) 0.48566(15) 0.58911(3) 0.0139(3) Uani 1 1 d . . . . .
C15 C 0.7690(2) 0.97082(16) 0.57408(3) 0.0188(3) Uani 1 1 d . . . . .
H15A H 0.684220 0.976258 0.556211 0.023 Uiso 1 1 calc R . . . .
H15B H 0.730972 1.046710 0.587540 0.023 Uiso 1 1 calc R . . . .
C24 C 0.4893(2) -0.02711(16) 0.70162(3) 0.0178(3) Uani 1 1 d . . . . .
H24 H 0.405776 0.042113 0.709561 0.021 Uiso 1 1 calc R . . . .
C13 C 1.0565(2) 0.87021(15) 0.54368(3) 0.0159(3) Uani 1 1 d . . . . .
H13A H 0.980394 0.874413 0.524944 0.019 Uiso 1 1 calc R . . . .
H13B H 1.198853 0.880346 0.538928 0.019 Uiso 1 1 calc R . . . .
C8 C 0.6260(2) 0.34172(15) 0.60277(3) 0.0142(3) Uani 1 1 d . . . . .
H8 H 0.727146 0.288959 0.591264 0.017 Uiso 1 1 calc R . . . .
C14 C 0.9893(2) 0.98774(14) 0.56493(3) 0.0171(3) Uani 1 1 d . . . . .
H14 H 1.072491 0.983722 0.583257 0.021 Uiso 1 1 calc R . . . .
C4 C 0.7049(2) 0.35732(15) 0.63589(3) 0.0145(3) Uani 1 1 d . . . . .
C3 C 0.9174(2) 0.41834(15) 0.63301(3) 0.0155(3) Uani 1 1 d . . . . .
H3A H 1.002915 0.351912 0.622419 0.019 Uiso 1 1 calc R . . . .
H3B H 0.973493 0.432222 0.653073 0.019 Uiso 1 1 calc R . . . .
C2 C 0.9188(2) 0.55927(15) 0.61583(3) 0.0150(3) Uani 1 1 d . . . . .
H2A H 1.058045 0.588483 0.613198 0.018 Uiso 1 1 calc R . . . .
H2B H 0.852720 0.629072 0.628357 0.018 Uiso 1 1 calc R . . . .
C12 C 1.0194(2) 0.73030(14) 0.55947(3) 0.0140(3) Uani 1 1 d . . . . .
H12 H 1.102051 0.730219 0.577868 0.017 Uiso 1 1 calc R . . . .
C26 C 0.2110(3) -0.20378(17) 0.69767(4) 0.0211(3) Uani 1 1 d . . . . .
H26 H 0.122274 -0.139241 0.708675 0.025 Uiso 1 1 calc R . . . .
C23 C 0.6470(2) 0.01669(16) 0.68572(3) 0.0183(3) Uani 1 1 d . . . . .
H23 H 0.730903 -0.051036 0.677274 0.022 Uiso 1 1 calc R . . . .
C6 C 0.4777(2) 0.15665(15) 0.63294(3) 0.0162(3) Uani 1 1 d . . . . .
H6A H 0.482085 0.058945 0.626899 0.019 Uiso 1 1 calc R . . . .
H6B H 0.371742 0.168220 0.647899 0.019 Uiso 1 1 calc R . . . .
C7 C 0.4367(2) 0.25148(15) 0.60511(3) 0.0173(3) Uani 1 1 d . . . . .
H7A H 0.418146 0.195745 0.586956 0.021 Uiso 1 1 calc R . . . .
H7B H 0.317676 0.308948 0.608254 0.021 Uiso 1 1 calc R . . . .
C17 C 0.7979(2) 0.70787(15) 0.56955(3) 0.0141(3) Uani 1 1 d . . . . .
C16 C 0.7335(2) 0.82985(15) 0.59005(3) 0.0171(3) Uani 1 1 d . . . . .
H16A H 0.810429 0.827002 0.608724 0.020 Uiso 1 1 calc R . . . .
H16B H 0.591473 0.820434 0.595096 0.020 Uiso 1 1 calc R . . . .
C11 C 1.0661(2) 0.59423(14) 0.54265(3) 0.0153(3) Uani 1 1 d . . . . .
H11A H 1.210598 0.577614 0.541895 0.018 Uiso 1 1 calc R . . . .
H11B H 1.014069 0.597539 0.522134 0.018 Uiso 1 1 calc R . . . .
C29 C 0.4601(3) -0.20587(18) 0.74227(3) 0.0238(3) Uani 1 1 d . . . . .
H29A H 0.378070 -0.140797 0.753824 0.029 Uiso 1 1 calc R . . . .
H29B H 0.412662 -0.299883 0.746679 0.029 Uiso 1 1 calc R . . . .
C32 C 0.5683(2) 0.45230(15) 0.65512(3) 0.0190(3) Uani 1 1 d . . . . .
H32A H 0.557860 0.542746 0.645720 0.028 Uiso 1 1 calc GR . . . .
H32B H 0.625267 0.462396 0.674977 0.028 Uiso 1 1 calc GR . . . .
H32C H 0.436353 0.411104 0.656662 0.028 Uiso 1 1 calc GR . . . .
C27 C 0.1393(3) -0.35304(18) 0.70421(4) 0.0279(4) Uani 1 1 d . . . . .
H27A H 0.231326 -0.418757 0.695220 0.042 Uiso 1 1 calc GR . . . .
H27B H 0.006882 -0.366318 0.695822 0.042 Uiso 1 1 calc GR . . . .
H27C H 0.134724 -0.367790 0.725689 0.042 Uiso 1 1 calc GR . . . .
C5 C 0.6847(2) 0.20227(15) 0.64627(3) 0.0149(3) Uani 1 1 d . . . . .
H5 H 0.789706 0.148281 0.635857 0.018 Uiso 1 1 calc R . . . .
C28 C 0.1880(3) -0.17318(19) 0.66383(4) 0.0274(4) Uani 1 1 d . . . . .
H28A H 0.224004 -0.077403 0.659901 0.041 Uiso 1 1 calc GR . . . .
H28B H 0.050434 -0.188815 0.657846 0.041 Uiso 1 1 calc GR . . . .
H28C H 0.275311 -0.234137 0.652514 0.041 Uiso 1 1 calc GR . . . .
C31 C 0.9102(3) 0.20006(18) 0.69348(4) 0.0239(3) Uani 1 1 d . . . . .
H31A H 0.916242 0.168088 0.714056 0.036 Uiso 1 1 calc GR . . . .
H31B H 0.934174 0.299262 0.692855 0.036 Uiso 1 1 calc GR . . . .
H31C H 1.011276 0.152681 0.681728 0.036 Uiso 1 1 calc GR . . . .
C19 C 0.6565(2) 0.70280(15) 0.54155(3) 0.0166(3) Uani 1 1 d . . . . .
H19A H 0.660187 0.610692 0.532818 0.025 Uiso 1 1 calc GR . . . .
H19B H 0.700954 0.770191 0.526853 0.025 Uiso 1 1 calc GR . . . .
H19C H 0.520796 0.724394 0.547657 0.025 Uiso 1 1 calc GR . . . .
C30 C 0.6790(3) -0.1928(2) 0.75246(4) 0.0301(4) Uani 1 1 d . . . . .
H30A H 0.759509 -0.261979 0.742287 0.045 Uiso 1 1 calc GR . . . .
H30B H 0.687057 -0.207181 0.773927 0.045 Uiso 1 1 calc GR . . . .
H30C H 0.728505 -0.100924 0.747585 0.045 Uiso 1 1 calc GR . . . .
O0AA O 0.85423(16) 0.38399(10) 0.54139(2) 0.0164(2) Uani 1 1 d . . . . .
H0AA H 0.882846 0.303029 0.545918 0.025 Uiso 1 1 calc GR . . . .

loop_
_atom_site_aniso_label
_atom_site_aniso_U_11
_atom_site_aniso_U_22
_atom_site_aniso_U_33
_atom_site_aniso_U_23
_atom_site_aniso_U_13
_atom_site_aniso_U_12
O21 0.0145(5) 0.0195(5) 0.0241(5) 0.0040(4) -0.0003(4) 0.0023(4)
O18 0.0246(6) 0.0120(5) 0.0264(5) 0.0036(4) 0.0060(5) -0.0001(4)
C25 0.0216(7) 0.0175(7) 0.0182(7) 0.0008(5) 0.0016(6) -0.0013(6)
C22 0.0187(7) 0.0177(7) 0.0156(6) 0.0016(5) 0.0009(6) -0.0010(6)
C1 0.0139(7) 0.0123(6) 0.0138(6) -0.0005(5) -0.0004(5) 0.0002(5)
C10 0.0141(6) 0.0125(6) 0.0148(6) -0.0011(5) -0.0009(5) 0.0006(5)
C9 0.0143(7) 0.0158(6) 0.0117(6) -0.0014(5) -0.0002(5) -0.0013(5)
C15 0.0239(8) 0.0120(7) 0.0204(7) -0.0013(5) 0.0034(6) 0.0025(6)
C24 0.0208(7) 0.0169(7) 0.0158(6) -0.0005(5) -0.0013(6) -0.0001(6)
C13 0.0166(6) 0.0134(6) 0.0177(6) 0.0008(5) 0.0018(5) -0.0010(6)
C8 0.0133(6) 0.0148(6) 0.0147(6) 0.0005(5) 0.0002(5) 0.0002(5)
C14 0.0221(7) 0.0108(6) 0.0185(6) 0.0017(5) -0.0005(6) -0.0011(6)
C4 0.0149(6) 0.0146(7) 0.0139(6) 0.0002(5) 0.0001(5) 0.0005(6)
C3 0.0160(7) 0.0156(7) 0.0149(6) 0.0011(5) -0.0016(5) 0.0000(5)
C2 0.0162(7) 0.0145(6) 0.0144(6) -0.0001(5) -0.0015(5) -0.0025(5)
C12 0.0141(7) 0.0132(6) 0.0148(6) 0.0004(5) 0.0002(5) 0.0003(5)
C26 0.0221(7) 0.0190(7) 0.0221(7) -0.0031(6) 0.0012(6) -0.0020(6)
C23 0.0206(7) 0.0181(7) 0.0161(6) 0.0015(5) -0.0013(6) 0.0014(6)
C6 0.0166(7) 0.0156(6) 0.0164(6) 0.0014(5) 0.0016(5) -0.0024(6)
C7 0.0151(6) 0.0175(7) 0.0193(7) 0.0031(5) -0.0013(5) -0.0023(6)
C17 0.0144(7) 0.0124(6) 0.0156(6) 0.0002(5) 0.0004(5) -0.0002(5)
C16 0.0189(7) 0.0135(7) 0.0188(7) -0.0004(5) 0.0040(6) 0.0015(5)
C11 0.0151(6) 0.0131(6) 0.0176(7) 0.0007(5) 0.0022(5) 0.0004(5)
C29 0.0262(9) 0.0249(8) 0.0204(7) 0.0067(6) 0.0007(6) -0.0049(7)
C32 0.0231(7) 0.0159(7) 0.0180(7) -0.0005(5) 0.0038(6) 0.0017(6)
C27 0.0285(8) 0.0229(8) 0.0322(9) -0.0032(7) 0.0031(7) -0.0067(7)
C5 0.0153(7) 0.0143(7) 0.0152(6) 0.0006(5) 0.0017(5) -0.0007(5)
C28 0.0284(9) 0.0288(9) 0.0250(8) -0.0019(7) -0.0053(7) -0.0054(7)
C31 0.0246(8) 0.0275(8) 0.0195(7) 0.0061(6) -0.0043(6) -0.0057(7)
C19 0.0172(7) 0.0146(7) 0.0181(7) 0.0021(5) -0.0020(6) -0.0004(5)
C30 0.0298(10) 0.0339(9) 0.0265(8) 0.0095(7) -0.0057(7) -0.0060(7)
O0AA 0.0197(5) 0.0113(5) 0.0182(5) -0.0022(4) -0.0013(4) -0.0011(4)

loop_
_atom_type_symbol
_atom_type_description
_atom_type_scat_dispersion_real
_atom_type_scat_dispersion_imag
_atom_type_scat_source
C C 0.0181 0.0091 'International Tables Vol C Tables 4.2.6.8 and 6.1.1.4'
H H 0.0000 0.0000 'International Tables Vol C Tables 4.2.6.8 and 6.1.1.4'
O O 0.0492 0.0322 'International Tables Vol C Tables 4.2.6.8 and 6.1.1.4'

loop_
_geom_angle_atom_site_label_1
_geom_angle_atom_site_label_2
_geom_angle_atom_site_label_3
_geom_angle
_geom_angle_site_symmetry_1
_geom_angle_site_symmetry_3
_geom_angle_publ_flag
C14 O18 H18 109.5 . . ?
C24 C25 H25 108.3 . . ?
C24 C25 C26 110.18(13) . . ?
C24 C25 C29 109.30(13) . . ?
C26 C25 H25 108.3 . . ?
C29 C25 H25 108.3 . . ?
C29 C25 C26 112.48(13) . . ?
C23 C22 H22 108.0 . . ?
C23 C22 C5 109.85(12) . . ?
C23 C22 C31 109.94(13) . . ?
C5 C22 H22 108.0 . . ?
C31 C22 H22 108.0 . . ?
C31 C22 C5 112.83(12) . . ?
C9 C1 C10 113.92(11) . . ?
C9 C1 C2 105.01(11) . . ?
C9 C1 C17 114.52(12) . . ?
C2 C1 C10 107.70(11) . . ?
C17 C1 C10 102.61(11) . . ?
C17 C1 C2 113.13(11) . . ?
C1 C10 H10 109.0 . . ?
C11 C10 C1 105.81(11) . . ?
C11 C10 H10 109.0 . . ?
O0AA C10 C1 113.54(11) . . ?
O0AA C10 H10 109.0 . . ?
O0AA C10 C11 110.30(11) . . ?
O21 C9 C1 123.17(12) . . ?
O21 C9 C8 121.62(13) . . ?
C8 C9 C1 114.55(12) . . ?
H15A C15 H15B 108.0 . . ?
C14 C15 H15A 109.4 . . ?
C14 C15 H15B 109.4 . . ?
C14 C15 C16 111.18(12) . . ?
C16 C15 H15A 109.4 . . ?
C16 C15 H15B 109.4 . . ?
C25 C24 H24 116.4 . . ?
C23 C24 C25 127.25(14) . . ?
C23 C24 H24 116.4 . . ?
H13A C13 H13B 108.4 . . ?
C14 C13 H13A 110.0 . . ?
C14 C13 H13B 110.0 . . ?
C12 C13 H13A 110.0 . . ?
C12 C13 H13B 110.0 . . ?
C12 C13 C14 108.29(11) . . ?
C9 C8 H8 107.9 . . ?
C9 C8 C4 108.18(11) . . ?
C9 C8 C7 119.22(12) . . ?
C4 C8 H8 107.9 . . ?
C7 C8 H8 107.9 . . ?
C7 C8 C4 105.41(11) . . ?
O18 C14 C15 108.21(12) . . ?
O18 C14 C13 112.06(12) . . ?
O18 C14 H14 108.4 . . ?
C15 C14 C13 111.37(12) . . ?
C15 C14 H14 108.4 . . ?
C13 C14 H14 108.4 . . ?
C3 C4 C8 105.46(11) . . ?
C3 C4 C32 111.30(12) . . ?
C3 C4 C5 117.82(12) . . ?
C32 C4 C8 112.17(12) . . ?
C32 C4 C5 110.32(12) . . ?
C5 C4 C8 99.04(11) . . ?
C4 C3 H3A 109.2 . . ?
C4 C3 H3B 109.2 . . ?
C4 C3 C2 112.22(12) . . ?
H3A C3 H3B 107.9 . . ?
C2 C3 H3A 109.2 . . ?
C2 C3 H3B 109.2 . . ?
C1 C2 H2A 108.3 . . ?
C1 C2 H2B 108.3 . . ?
C3 C2 C1 115.79(11) . . ?
C3 C2 H2A 108.3 . . ?
C3 C2 H2B 108.3 . . ?
H2A C2 H2B 107.4 . . ?
C13 C12 H12 106.9 . . ?
C13 C12 C17 113.91(12) . . ?
C13 C12 C11 119.23(11) . . ?
C17 C12 H12 106.9 . . ?
C11 C12 H12 106.9 . . ?
C11 C12 C17 102.38(11) . . ?
C25 C26 H26 107.8 . . ?
C27 C26 C25 113.10(14) . . ?
C27 C26 H26 107.8 . . ?
C27 C26 C28 109.36(14) . . ?
C28 C26 C25 110.82(13) . . ?
C28 C26 H26 107.8 . . ?
C22 C23 H23 117.6 . . ?
C24 C23 C22 124.75(14) . . ?
C24 C23 H23 117.6 . . ?
H6A C6 H6B 108.6 . . ?
C7 C6 H6A 110.3 . . ?
C7 C6 H6B 110.3 . . ?
C7 C6 C5 106.95(11) . . ?
C5 C6 H6A 110.3 . . ?
C5 C6 H6B 110.3 . . ?
C8 C7 C6 103.86(11) . . ?
C8 C7 H7A 111.0 . . ?
C8 C7 H7B 111.0 . . ?
C6 C7 H7A 111.0 . . ?
C6 C7 H7B 111.0 . . ?
H7A C7 H7B 109.0 . . ?
C12 C17 C1 100.36(11) . . ?
C12 C17 C19 110.25(11) . . ?
C16 C17 C1 117.88(11) . . ?
C16 C17 C12 109.17(12) . . ?
C16 C17 C19 109.04(12) . . ?
C19 C17 C1 109.76(11) . . ?
C15 C16 H16A 109.6 . . ?
C15 C16 H16B 109.6 . . ?
C17 C16 C15 110.49(12) . . ?
C17 C16 H16A 109.6 . . ?
C17 C16 H16B 109.6 . . ?
H16A C16 H16B 108.1 . . ?
C10 C11 H11A 110.8 . . ?
C10 C11 H11B 110.8 . . ?
C12 C11 C10 104.74(11) . . ?
C12 C11 H11A 110.8 . . ?
C12 C11 H11B 110.8 . . ?
H11A C11 H11B 108.9 . . ?
C25 C29 H29A 108.9 . . ?
C25 C29 H29B 108.9 . . ?
H29A C29 H29B 107.7 . . ?
C30 C29 C25 113.22(14) . . ?
C30 C29 H29A 108.9 . . ?
C30 C29 H29B 108.9 . . ?
C4 C32 H32A 109.5 . . ?
C4 C32 H32B 109.5 . . ?
C4 C32 H32C 109.5 . . ?
H32A C32 H32B 109.5 . . ?
H32A C32 H32C 109.5 . . ?
H32B C32 H32C 109.5 . . ?
C26 C27 H27A 109.5 . . ?
C26 C27 H27B 109.5 . . ?
C26 C27 H27C 109.5 . . ?
H27A C27 H27B 109.5 . . ?
H27A C27 H27C 109.5 . . ?
H27B C27 H27C 109.5 . . ?
C22 C5 C4 118.80(12) . . ?
C22 C5 C6 111.73(12) . . ?
C22 C5 H5 107.5 . . ?
C4 C5 H5 107.5 . . ?
C6 C5 C4 103.35(11) . . ?
C6 C5 H5 107.5 . . ?
C26 C28 H28A 109.5 . . ?
C26 C28 H28B 109.5 . . ?
C26 C28 H28C 109.5 . . ?
H28A C28 H28B 109.5 . . ?
H28A C28 H28C 109.5 . . ?
H28B C28 H28C 109.5 . . ?
C22 C31 H31A 109.5 . . ?
C22 C31 H31B 109.5 . . ?
C22 C31 H31C 109.5 . . ?
H31A C31 H31B 109.5 . . ?
H31A C31 H31C 109.5 . . ?
H31B C31 H31C 109.5 . . ?
C17 C19 H19A 109.5 . . ?
C17 C19 H19B 109.5 . . ?
C17 C19 H19C 109.5 . . ?
H19A C19 H19B 109.5 . . ?
H19A C19 H19C 109.5 . . ?
H19B C19 H19C 109.5 . . ?
C29 C30 H30A 109.5 . . ?
C29 C30 H30B 109.5 . . ?
C29 C30 H30C 109.5 . . ?
H30A C30 H30B 109.5 . . ?
H30A C30 H30C 109.5 . . ?
H30B C30 H30C 109.5 . . ?
C10 O0AA H0AA 109.5 . . ?

loop_
_geom_bond_atom_site_label_1
_geom_bond_atom_site_label_2
_geom_bond_distance
_geom_bond_site_symmetry_2
_geom_bond_publ_flag
O21 C9 1.2177(18) . ?
O18 H18 0.8200 . ?
O18 C14 1.4319(17) . ?
C25 H25 0.9800 . ?
C25 C24 1.504(2) . ?
C25 C26 1.548(2) . ?
C25 C29 1.542(2) . ?
C22 H22 0.9800 . ?
C22 C23 1.508(2) . ?
C22 C5 1.5430(19) . ?
C22 C31 1.536(2) . ?
C1 C10 1.5862(19) . ?
C1 C9 1.5306(19) . ?
C1 C2 1.5678(19) . ?
C1 C17 1.5640(19) . ?
C10 H10 0.9800 . ?
C10 C11 1.5465(19) . ?
C10 O0AA 1.4355(17) . ?
C9 C8 1.5034(19) . ?
C15 H15A 0.9700 . ?
C15 H15B 0.9700 . ?
C15 C14 1.522(2) . ?
C15 C16 1.537(2) . ?
C24 H24 0.9300 . ?
C24 C23 1.326(2) . ?
C13 H13A 0.9700 . ?
C13 H13B 0.9700 . ?
C13 C14 1.529(2) . ?
C13 C12 1.5259(19) . ?
C8 H8 0.9800 . ?
C8 C4 1.5609(18) . ?
C8 C7 1.523(2) . ?
C14 H14 0.9800 . ?
C4 C3 1.527(2) . ?
C4 C32 1.5364(19) . ?
C4 C5 1.5545(19) . ?
C3 H3A 0.9700 . ?
C3 H3B 0.9700 . ?
C3 C2 1.5441(19) . ?
C2 H2A 0.9700 . ?
C2 H2B 0.9700 . ?
C12 H12 0.9800 . ?
C12 C17 1.547(2) . ?
C12 C11 1.5275(18) . ?
C26 H26 0.9800 . ?
C26 C27 1.528(2) . ?
C26 C28 1.531(2) . ?
C23 H23 0.9300 . ?
C6 H6A 0.9700 . ?
C6 H6B 0.9700 . ?
C6 C7 1.5507(19) . ?
C6 C5 1.553(2) . ?
C7 H7A 0.9700 . ?
C7 H7B 0.9700 . ?
C17 C16 1.5350(19) . ?
C17 C19 1.552(2) . ?
C16 H16A 0.9700 . ?
C16 H16B 0.9700 . ?
C11 H11A 0.9700 . ?
C11 H11B 0.9700 . ?
C29 H29A 0.9700 . ?
C29 H29B 0.9700 . ?
C29 C30 1.522(2) . ?
C32 H32A 0.9600 . ?
C32 H32B 0.9600 . ?
C32 H32C 0.9600 . ?
C27 H27A 0.9600 . ?
C27 H27B 0.9600 . ?
C27 H27C 0.9600 . ?
C5 H5 0.9800 . ?
C28 H28A 0.9600 . ?
C28 H28B 0.9600 . ?
C28 H28C 0.9600 . ?
C31 H31A 0.9600 . ?
C31 H31B 0.9600 . ?
C31 H31C 0.9600 . ?
C19 H19A 0.9600 . ?
C19 H19B 0.9600 . ?
C19 H19C 0.9600 . ?
C30 H30A 0.9600 . ?
C30 H30B 0.9600 . ?
C30 H30C 0.9600 . ?
O0AA H0AA 0.8200 . ?

loop_
_geom_torsion_atom_site_label_1
_geom_torsion_atom_site_label_2
_geom_torsion_atom_site_label_3
_geom_torsion_atom_site_label_4
_geom_torsion
_geom_torsion_site_symmetry_1
_geom_torsion_site_symmetry_2
_geom_torsion_site_symmetry_3
_geom_torsion_site_symmetry_4
_geom_torsion_publ_flag
O21 C9 C8 C4 -103.41(15) . . . . ?
O21 C9 C8 C7 16.9(2) . . . . ?
C25 C24 C23 C22 -178.81(14) . . . . ?
C1 C10 C11 C12 12.25(14) . . . . ?
C1 C9 C8 C4 67.60(14) . . . . ?
C1 C9 C8 C7 -172.13(12) . . . . ?
C1 C17 C16 C15 168.08(13) . . . . ?
C10 C1 C9 O21 -127.33(14) . . . . ?
C10 C1 C9 C8 61.82(15) . . . . ?
C10 C1 C2 C3 -74.12(15) . . . . ?
C10 C1 C17 C12 -40.65(12) . . . . ?
C10 C1 C17 C16 -158.97(12) . . . . ?
C10 C1 C17 C19 75.43(13) . . . . ?
C9 C1 C10 C11 142.25(12) . . . . ?
C9 C1 C10 O0AA 21.15(16) . . . . ?
C9 C1 C2 C3 47.63(15) . . . . ?
C9 C1 C17 C12 -164.61(11) . . . . ?
C9 C1 C17 C16 77.07(16) . . . . ?
C9 C1 C17 C19 -48.54(15) . . . . ?
C9 C8 C4 C3 -63.90(14) . . . . ?
C9 C8 C4 C32 57.41(15) . . . . ?
C9 C8 C4 C5 173.80(11) . . . . ?
C9 C8 C7 C6 -151.72(12) . . . . ?
C24 C25 C26 C27 -178.98(13) . . . . ?
C24 C25 C26 C28 57.80(16) . . . . ?
C24 C25 C29 C30 -62.76(19) . . . . ?
C13 C12 C17 C1 179.38(11) . . . . ?
C13 C12 C17 C16 -56.09(15) . . . . ?
C13 C12 C17 C19 63.68(15) . . . . ?
C13 C12 C11 C10 -165.03(12) . . . . ?
C8 C4 C3 C2 57.69(14) . . . . ?
C8 C4 C5 C22 -166.41(12) . . . . ?
C8 C4 C5 C6 -42.03(12) . . . . ?
C14 C15 C16 C17 -57.51(16) . . . . ?
C14 C13 C12 C17 56.53(15) . . . . ?
C14 C13 C12 C11 177.66(13) . . . . ?
C4 C8 C7 C6 -30.05(14) . . . . ?
C4 C3 C2 C1 -53.22(16) . . . . ?
C3 C4 C5 C22 80.68(16) . . . . ?
C3 C4 C5 C6 -154.93(12) . . . . ?
C2 C1 C10 C11 -101.71(12) . . . . ?
C2 C1 C10 O0AA 137.19(11) . . . . ?
C2 C1 C9 O21 115.06(14) . . . . ?
C2 C1 C9 C8 -55.78(14) . . . . ?
C2 C1 C17 C12 75.10(13) . . . . ?
C2 C1 C17 C16 -43.22(17) . . . . ?
C2 C1 C17 C19 -168.83(12) . . . . ?
C12 C13 C14 O18 -178.27(12) . . . . ?
C12 C13 C14 C15 -56.89(15) . . . . ?
C12 C17 C16 C15 54.55(15) . . . . ?
C26 C25 C24 C23 -124.51(17) . . . . ?
C26 C25 C29 C30 174.52(14) . . . . ?
C23 C22 C5 C4 171.93(13) . . . . ?
C23 C22 C5 C6 51.75(16) . . . . ?
C7 C8 C4 C3 167.53(11) . . . . ?
C7 C8 C4 C32 -71.16(15) . . . . ?
C7 C8 C4 C5 45.23(13) . . . . ?
C7 C6 C5 C22 154.18(12) . . . . ?
C7 C6 C5 C4 25.30(14) . . . . ?
C17 C1 C10 C11 17.89(14) . . . . ?
C17 C1 C10 O0AA -103.21(12) . . . . ?
C17 C1 C9 O21 -9.64(19) . . . . ?
C17 C1 C9 C8 179.52(11) . . . . ?
C17 C1 C2 C3 173.20(12) . . . . ?
C17 C12 C11 C10 -38.27(13) . . . . ?
C16 C15 C14 O18 -177.39(12) . . . . ?
C16 C15 C14 C13 59.02(16) . . . . ?
C11 C12 C17 C1 49.27(12) . . . . ?
C11 C12 C17 C16 173.81(11) . . . . ?
C11 C12 C17 C19 -66.43(13) . . . . ?
C29 C25 C24 C23 111.40(17) . . . . ?
C29 C25 C26 C27 -56.76(17) . . . . ?
C29 C25 C26 C28 -179.98(14) . . . . ?
C32 C4 C3 C2 -64.18(15) . . . . ?
C32 C4 C5 C22 -48.61(18) . . . . ?
C32 C4 C5 C6 75.77(14) . . . . ?
C5 C22 C23 C24 -115.82(16) . . . . ?
C5 C4 C3 C2 166.98(11) . . . . ?
C5 C6 C7 C8 2.77(15) . . . . ?
C31 C22 C23 C24 119.44(17) . . . . ?
C31 C22 C5 C4 -65.02(17) . . . . ?
C31 C22 C5 C6 174.80(13) . . . . ?
C19 C17 C16 C15 -65.96(15) . . . . ?
O0AA C10 C11 C12 135.43(12) . . . . ?
